data_2010128
loop_
_publ_author_name
'Lee, U.'

_publ_section_title
;
 Dipotassium hexahydrogen-\a-hexamolybdoplatinate(IV) pentahydrate,
 K~2~[H~6~\a-PtMo~6~O~24~].5H~2~O
;
_journal_issue 11
_journal_name_full 'Acta Crystallographica Section C'
_journal_page_first 1657
_journal_page_last 1659
_journal_paper_doi 10.1107/S0108270194001484
_journal_volume 50
_journal_year 1994
_chemical_formula_moiety 'H6 K2 Mo6 O24 Pt1,5H2 O1'
_chemical_formula_sum 'H16 K2 Mo6 O29 Pt'
_chemical_formula_weight 1329.04
_symmetry_cell_setting monoclinic
_symmetry_space_group_name_Hall '-C 2yc'
_symmetry_space_group_name_H-M 'C 1 2/c 1'
_atom_type_scat_source IntTabIV
_cell_angle_alpha 90.
_cell_angle_beta 105.79(3)
_cell_angle_gamma 90.
_cell_formula_units_Z 4
_cell_length_a 21.100(7)
_cell_length_b 12.922(3)
_cell_length_c 10.067(3)
_cell_measurement_reflns_used 25
_cell_measurement_temperature 298
_cell_measurement_theta_max 25.0
_cell_measurement_theta_min 20.0
_cell_volume 2641.2(14)
_diffrn_measurement_device 'Rigaku four-circle'
_diffrn_measurement_method \w-2\q
_diffrn_radiation_type MoK\a
_diffrn_radiation_wavelength 0.71069
_diffrn_reflns_av_R_equivalents 0.0072
_diffrn_reflns_limit_h_max 29
_diffrn_reflns_limit_h_min 0
_diffrn_reflns_limit_k_max 18
_diffrn_reflns_limit_k_min 0
_diffrn_reflns_limit_l_max 14
_diffrn_reflns_limit_l_min -14
_diffrn_reflns_number 4105
_diffrn_reflns_theta_max 30.0
_diffrn_standards_decay_% <1
_diffrn_standards_interval_count 100
_diffrn_standards_number 3
_exptl_absorpt_coefficient_mu 8.42
_exptl_absorpt_correction_T_max 0.621
_exptl_absorpt_correction_T_min 0.246
_exptl_absorpt_correction_type integration
_exptl_crystal_colour 'lemon yellow'
_exptl_crystal_density_diffrn 3.343
_exptl_crystal_description 'hexagonal prism'
_exptl_crystal_size_max 0.25
_exptl_crystal_size_mid 0.18
_exptl_crystal_size_min 0.13
_refine_diff_density_max 4.0
_refine_diff_density_min -3.0
_refine_ls_goodness_of_fit_obs 3.26
_refine_ls_number_parameters 191
_refine_ls_number_reflns 2372
_refine_ls_R_factor_obs 0.055
_refine_ls_shift/esd_max 0.42
_refine_ls_structure_factor_coef F
_refine_ls_weighting_details 'w = 1/[\s^2^(F~o~) + 0.0004F~o~^2^]'
_refine_ls_weighting_scheme calc
_refine_ls_wR_factor_obs 0.055
_reflns_number_observed 2372
_reflns_number_total 3513
_reflns_observed_criterion F~o~>3.0\s(F~o~)
_cod_data_source_file ab1113.cif
_cod_data_source_block ab1113_structure_1_of_1
_cod_depositor_comments
;
 Adding _atom_site_type_symbol label and values.

 Antanas Vaitkus
 2013-04-03

The following automatic conversions were performed:

'_refine_ls_weighting_scheme' value 'w = 1/[\s^2^(F~o~) +
0.0004F~o~^2^]' was changed to 'calc'. New tag
'_refine_ls_weighting_details' was created. The value of the new tag
was set to 'w = 1/[\s^2^(F~o~) + 0.0004F~o~^2^]'.

Automatic conversion script
Id: cif_fix_values 3143 2015-03-26 13:38:13Z robertas 
;
_cod_original_cell_volume 2641(2)
_cod_original_sg_symbol_H-M 'C 2/c'
_cod_original_formula_sum 'H16 K2 Mo6 O29 Pt1'
_cod_database_code 2010128

loop_
_atom_site_label
_atom_site_type_symbol
_atom_site_fract_x
_atom_site_fract_y
_atom_site_fract_z
Pt Pt .2500 .2500 .0000
Mo1 Mo .34810(10) .23710(10) .32770(10)
Mo2 Mo .19620(10) .33000(10) .26270(10)
Mo3 Mo .40350(10) .15720(10) .0647(2)
Oc1 O .3288(5) .2522(8) -.0731(10)
Oc2 O .3030(5) .1429(8) .1249(10)
Oc3 O .2826(5) .3437(8) .1617(11)
Ob4 O .1477(7) .4270(10) .1020(13)
Ob5 O .2590(6) .2263(9) .3426(12)
Ob6 O .4049(5) .2526(11) .2082(11)
Ot7 O .1288(6) .2906(11) .3100(14)
Ot8 O .2261(7) .4424(10) .3555(13)
Ot9 O .3790(7) .3375(9) .4375(13)
Ot10 O .3796(6) .1275(9) .4134(13)
Ot11 O .4280(7) .0455(11) .1530(14)
Ot12 O .4658(7) .1964(12) .0060(15)
K1 K .0000 .3711(6) .2500
K2 K -.0091(6) .0638(9) .0588(12)
Ow1 O .1158(11) .0604(13) .098(2)
Ow2 O .1757(9) .0259(12) .3770(17)
Ow3 O .0000 .0859(17) -.2500

loop_
_geom_angle_atom_site_label_1
_geom_angle_atom_site_label_2
_geom_angle_atom_site_label_3
_geom_angle
_geom_angle_publ_flag
Mo1 Pt Mo2 59.31(3) yes
Mo2 Pt Mo3 118.67(4) yes
Oc1 Pt Oc3 98.9(4) yes
Oc2 Mo1 Oc3 70.0(3) no
Oc1 Mo3 Oc2 70.3(4) no
Oc2 Mo1 Ob5 81.8(5) no
Oc3 Mo1 Ob6 80.7(4) no
Oc1' Mo2 Ob5 90.1(4) no
Oc3 Mo2 Ob4 83.8(4) no
Oc1 Mo3 Ob6 88.7(5) no
Oc2 Mo3 Ob4' 81.9(4) no
Oc3 Mo1 Ot9 93.6(5) no
Oc2 Mo1 Ot10 91.1(5) no
Oc1' Mo2 Ot7 94.6(6) no
Oc3 Mo2 Ot8 87.6(5) no
Oc2 Mo3 Ot11 88.0(5) no
Oc1 Mo3 Ot12 96.2(6) no
Ob4 Mo2 Ob5 153.0(5) no
Ob5 Mo1 Ot9 102.2(6) no
Ob6 Mo1 Ot10 100.4(5) no
Ob4 Mo2 Ot7 97.3(6) no
Ob5 Mo2 Ot8 104.5(5) no
Ob6 Mo3 Ot11 102.4(6) no
Ob4' Mo3 Ot12 99.4(7) no
Ot9 Mo1 Ot10 106.0(6) no
Ot11 Mo3 Ot12 106.7(7) no
Mo1 Pt Mo3 59.39(4) yes
Oc1 Pt Oc2 82.1(4) yes
Oc2 Pt Oc3 84.1(4) yes
Oc1 Mo2 Oc3 71.2(4) no
Oc3 Mo1 Ob5 72.3(5) no
Oc2 Mo1 Ob6 71.6(4) no
Oc1' Mo2 Ob4 69.7(4) no
Oc3 Mo2 Ob5 72.5(5) no
Oc2 Mo3 Ob6 71.6(5) no
Oc1 Mo3 Ob4' 69.3(4) no
Oc2 Mo1 Ot9 161.3(5) no
Oc3 Mo1 Ot10 159.9(5) no
Oc1' Mo2 Ot8 149.5(5) no
Oc3 Mo2 Ot7 164.5(6) no
Oc1 Mo3 Ot11 151.3(5) no
Oc2 Mo3 Ot12 165.2(6) no
Ob5 Mo1 Ob6 147.2(5) no
Ob6 Mo3 Ob4' 150.2(5) no
Ob5 Mo1 Ot10 98.9(6) no
Ob6 Mo1 Ot9 97.6(5) no
Ob4 Mo2 Ot8 86.8(5) no
Ob5 Mo2 Ot7 102.2(6) no
Ob6 Mo3 Ot12 102.9(7) no
Ob4' Mo3 Ot11 89.7(6) no
Ot7 Mo2 Ot8 107.9(6) no

loop_
_geom_bond_atom_site_label_1
_geom_bond_atom_site_label_2
_geom_bond_site_symmetry_2
_geom_bond_distance
_geom_bond_publ_flag
Pt Mo1 . 3.3880(10) yes
Pt Mo2 . 3.314(2) yes
Pt Mo3 . 3.347(2) yes
Pt Oc1 . 1.990(10) yes
Pt Oc3 . 2.000(10) yes
Mo1 Oc3 . 2.310(10) yes
Mo2 Oc3 . 2.320(10) yes
Mo3 Oc2 . 2.370(10) yes
Mo1 Ob6 . 1.930(10) yes
Mo3 Ob6 . 1.890(10) yes
Mo3 Ob4 5_555 2.050(10) yes
Mo1 Ot10 . 1.700(10) yes
Mo2 Ot8 . 1.750(10) yes
Mo3 Ot12 . 1.66(2) yes
Mo1 Mo2 . 3.317(3) yes
Mo1 Mo3 . 3.336(3) yes
Mo2 Mo3 5_555 3.397(2) yes
Pt Oc2 . 2.000(10) yes
Mo1 Oc2 . 2.350(10) yes
Mo2 Oc1 5_555 2.120(10) yes
Mo3 Oc1 . 2.170(10) yes
Mo1 Ob5 . 1.930(10) yes
Mo2 Ob5 . 1.900(10) yes
Mo2 Ob4 . 2.080(10) yes
Mo1 Ot9 . 1.710(10) yes
Mo2 Ot7 . 1.700(10) yes
Mo3 Ot11 . 1.700(10) yes
Ob4 Ot10 6_555 2.65(2) yes
Oc2 Ot8 7_555 2.68(2) yes
